data_8101040
loop_
_publ_author_name
'Nass, Michael'
'Sch\"urmann, Markus'
'Preut, Hans'
'Krause, Norbert'

_publ_section_title
;
Crystal structure of cis-dioxobis(2,2,6,6-tetramethyl-3,5-heptandionato)-
molybdenum(VI), C~22~H~38~MoO~6~
;
_journal_issue 3
_journal_name_full 'Zeitschrift f\"ur Kristallographie - New Crystal Structures'
_journal_page_first 461
_journal_page_last 464
_journal_volume 216
_journal_year 2001
_chemical_formula_structural 'C22 H38 Mo O6'
_chemical_formula_sum 'C22 H38 Mo O6'
_chemical_formula_weight 494.46
_space_group_IT_number 14
_symmetry_cell_setting monoclinic
_symmetry_space_group_name_Hall '-P 2yn'
_symmetry_space_group_name_H-M 'P 1 21/n 1'
_cell_angle_alpha 90.00
_cell_angle_beta 92.347(1)
_cell_angle_gamma 90.00
_cell_formula_units_Z 16
_cell_length_a 20.962(1)
_cell_length_b 15.823(1)
_cell_length_c 33.817(1)
_cell_measurement_temperature 293(2)
_cell_volume 11207.1(9)
_diffrn_ambient_temperature 293(2)
_exptl_crystal_density_diffrn 1.172
_cod_original_sg_symbol_H-M 'P 21/n'
_cod_database_code 8101040

loop_
_symmetry_equiv_pos_as_xyz
'x, y, z'
'-x+1/2, y+1/2, -z+1/2'
'-x, -y, -z'
'x-1/2, -y-1/2, z-1/2'

loop_
_atom_site_label
_atom_site_type_symbol
_atom_site_fract_x
_atom_site_fract_y
_atom_site_fract_z
_atom_site_U_iso_or_equiv
_atom_site_adp_type
_atom_site_occupancy
_atom_site_calc_flag
_atom_site_refinement_flags
_atom_site_disorder_assembly
_atom_site_disorder_group
Mo1 Mo 0.21765(3) 0.16882(3) 0.15600(2) 0.0633(2) Uani 1 d . . .
O11 O 0.19262(19) 0.2917(2) 0.15053(14) 0.0702(15) Uani 1 d . . .
O12 O 0.1865(2) 0.1320(2) 0.11198(13) 0.0842(15) Uani 1 d . . .
O13 O 0.30597(19) 0.2164(3) 0.12866(14) 0.0750(16) Uani 1 d . . .
O14 O 0.2797(2) 0.2139(2) 0.20568(15) 0.0785(16) Uani 1 d . . .
O15 O 0.15587(19) 0.1469(2) 0.18701(13) 0.0869(15) Uani 1 d . . .
O16 O 0.2755(2) 0.0681(2) 0.16550(12) 0.0649(14) Uani 1 d . . .
C11 C 0.2197(3) 0.3566(4) 0.1357(2) 0.054(2) Uani 1 d . . .
C12 C 0.2793(3) 0.3570(3) 0.11923(19) 0.058(2) Uani 1 d . . .
H12 H 0.2931 0.4085 0.1094 0.088 Uiso 1 calc R . .
C13 C 0.3218(3) 0.2875(4) 0.1157(2) 0.055(2) Uani 1 d . . .
C14 C 0.3310(3) 0.1870(4) 0.2214(2) 0.064(2) Uani 1 d . . .
C15 C 0.3587(3) 0.1097(5) 0.2138(2) 0.074(2) Uani 1 d . . .
H15 H 0.3962 0.0942 0.2276 0.111 Uiso 1 calc R . .
C16 C 0.3316(3) 0.0551(4) 0.1860(2) 0.062(2) Uani 1 d . . .
C111 C 0.1758(3) 0.4348(4) 0.1389(2) 0.071(2) Uani 1 d . . .
C112 C 0.1078(3) 0.4216(3) 0.1219(2) 0.126(4) Uani 1 d . . .
H11A H 0.0833 0.4721 0.1256 0.189 Uiso 1 calc R . .
H11B H 0.0884 0.3754 0.1353 0.189 Uiso 1 calc R . .
H11C H 0.1090 0.4091 0.0942 0.189 Uiso 1 calc R . .
C113 C 0.2084(3) 0.5165(4) 0.1240(3) 0.143(4) Uani 1 d . . .
H11D H 0.1802 0.5637 0.1270 0.215 Uiso 1 calc R . .
H11E H 0.2177 0.5101 0.0966 0.215 Uiso 1 calc R . .
H11F H 0.2473 0.5261 0.1393 0.215 Uiso 1 calc R . .
C114 C 0.1711(4) 0.4501(5) 0.1842(3) 0.164(4) Uani 1 d . . .
H11G H 0.1442 0.4980 0.1885 0.246 Uiso 1 calc R . .
H11H H 0.2130 0.4608 0.1957 0.246 Uiso 1 calc R . .
H11I H 0.1534 0.4010 0.1963 0.246 Uiso 1 calc R . .
C121 C 0.3899(4) 0.2901(4) 0.0977(2) 0.064(2) Uani 1 d . . .
C122 C 0.3962(3) 0.2207(4) 0.0669(2) 0.134(4) Uani 1 d . . .
H12A H 0.3653 0.2297 0.0456 0.201 Uiso 1 calc R . .
H12B H 0.3888 0.1667 0.0788 0.201 Uiso 1 calc R . .
H12C H 0.4383 0.2220 0.0569 0.201 Uiso 1 calc R . .
C123 C 0.4033(3) 0.3773(4) 0.0784(2) 0.116(3) Uani 1 d . . .
H12D H 0.4008 0.4210 0.0980 0.174 Uiso 1 calc R . .
H12E H 0.3721 0.3877 0.0574 0.174 Uiso 1 calc R . .
H12F H 0.4452 0.3770 0.0679 0.174 Uiso 1 calc R . .
C124 C 0.4430(3) 0.2729(5) 0.1311(2) 0.159(4) Uani 1 d . . .
H12G H 0.4407 0.3153 0.1513 0.239 Uiso 1 calc R . .
H12H H 0.4843 0.2747 0.1199 0.239 Uiso 1 calc R . .
H12I H 0.4364 0.2182 0.1425 0.239 Uiso 1 calc R . .
C131 C 0.3625(4) 0.2422(5) 0.2556(2) 0.079(2) Uani 1 d . . .
C132 C 0.4361(5) 0.2353(9) 0.2592(4) 0.360(12) Uani 1 d . . .
H13A H 0.4539 0.2521 0.2346 0.541 Uiso 1 calc R . .
H13B H 0.4481 0.1779 0.2650 0.541 Uiso 1 calc R . .
H13C H 0.4522 0.2715 0.2800 0.541 Uiso 1 calc R . .
C133 C 0.3478(7) 0.3286(5) 0.2493(3) 0.308(10) Uani 1 d . . .
H13D H 0.3642 0.3464 0.2245 0.462 Uiso 1 calc R . .
H13E H 0.3670 0.3617 0.2703 0.462 Uiso 1 calc R . .
H13F H 0.3024 0.3362 0.2486 0.462 Uiso 1 calc R . .
C134 C 0.3372(5) 0.2145(5) 0.2932(2) 0.169(5) Uani 1 d . . .
H13G H 0.3486 0.1566 0.2980 0.254 Uiso 1 calc R . .
H13H H 0.2915 0.2199 0.2921 0.254 Uiso 1 calc R . .
H13I H 0.3548 0.2490 0.3143 0.254 Uiso 1 calc R . .
C141 C 0.3632(4) -0.0320(4) 0.1741(2) 0.078(2) Uani 1 d . . .
C142 C 0.3926(5) -0.0220(5) 0.1344(3) 0.178(5) Uani 1 d . . .
H14A H 0.4259 0.0197 0.1364 0.266 Uiso 1 calc R . .
H14B H 0.3605 -0.0042 0.1152 0.266 Uiso 1 calc R . .
H14C H 0.4102 -0.0750 0.1265 0.266 Uiso 1 calc R . .
C143 C 0.4182(4) -0.0572(5) 0.2025(2) 0.171(5) Uani 1 d . . .
H14D H 0.4496 -0.0130 0.2035 0.257 Uiso 1 calc R . .
H14E H 0.4372 -0.1084 0.1934 0.257 Uiso 1 calc R . .
H14F H 0.4024 -0.0659 0.2284 0.257 Uiso 1 calc R . .
C144 C 0.3113(4) -0.0968(4) 0.1723(3) 0.210(6) Uani 1 d . . .
H14G H 0.2939 -0.1027 0.1980 0.315 Uiso 1 calc R . .
H14H H 0.3285 -0.1500 0.1642 0.315 Uiso 1 calc R . .
H14I H 0.2783 -0.0793 0.1536 0.315 Uiso 1 calc R . .
Mo2 Mo 0.02652(3) 0.67897(3) 0.08634(2) 0.0668(2) Uani 1 d . . .
O21 O 0.04543(19) 0.7997(3) 0.09874(14) 0.0697(16) Uani 1 d . . .
O22 O 0.0573(2) 0.6349(2) 0.12875(14) 0.1003(18) Uani 1 d . . .
O23 O -0.0635(2) 0.7107(3) 0.11660(15) 0.0777(17) Uani 1 d . . .
O24 O -0.0384(2) 0.7351(2) 0.04040(14) 0.0721(14) Uani 1 d . . .
O25 O 0.08886(19) 0.6703(3) 0.05407(13) 0.0928(15) Uani 1 d . . .
O26 O -0.0268(2) 0.5787(2) 0.07083(13) 0.0705(15) Uani 1 d . . .
C21 C 0.0184(3) 0.8577(4) 0.1194(2) 0.053(2) Uani 1 d . . .
C22 C -0.0411(4) 0.8481(4) 0.1359(2) 0.072(2) Uani 1 d . . .
H22 H -0.0555 0.8937 0.1504 0.107 Uiso 1 calc R . .
C23 C -0.0818(4) 0.7775(5) 0.1332(2) 0.061(2) Uani 1 d . . .
C24 C -0.0895(3) 0.7080(4) 0.0221(2) 0.061(2) Uani 1 d . . .
C25 C -0.1119(3) 0.6258(4) 0.02775(18) 0.059(2) Uani 1 d . . .
H25 H -0.1506 0.6107 0.0153 0.089 Uiso 1 calc R . .
C26 C -0.0803(3) 0.5660(4) 0.0504(2) 0.058(2) Uani 1 d . . .
C211 C 0.0589(3) 0.9391(4) 0.1198(2) 0.063(2) Uani 1 d . . .
C212 C 0.1290(3) 0.9219(4) 0.1319(3) 0.152(4) Uani 1 d . . .
H21A H 0.1316 0.8977 0.1580 0.229 Uiso 1 calc R . .
H21B H 0.1525 0.9739 0.1319 0.229 Uiso 1 calc R . .
H21C H 0.1468 0.8831 0.1135 0.229 Uiso 1 calc R . .
C213 C 0.0324(4) 1.0002(5) 0.1489(3) 0.188(5) Uani 1 d . . .
H21D H 0.0368 0.9770 0.1751 0.282 Uiso 1 calc R . .
H21E H -0.0120 1.0101 0.1423 0.282 Uiso 1 calc R . .
H21F H 0.0553 1.0526 0.1479 0.282 Uiso 1 calc R . .
C214 C 0.0521(5) 0.9785(5) 0.0801(3) 0.193(5) Uani 1 d . . .
H21G H 0.0764 1.0299 0.0799 0.289 Uiso 1 calc R . .
H21H H 0.0079 0.9909 0.0742 0.289 Uiso 1 calc R . .
H21I H 0.0675 0.9403 0.0607 0.289 Uiso 1 calc R . .
C221 C -0.1503(4) 0.7759(5) 0.1510(3) 0.081(2) Uani 1 d . . .
C222 C -0.1447(5) 0.7511(12) 0.1896(4) 0.392(14) Uani 1 d . . .
H22A H -0.1173 0.7898 0.2042 0.587 Uiso 1 calc R . .
H22B H -0.1268 0.6954 0.1912 0.587 Uiso 1 calc R . .
H22C H -0.1861 0.7508 0.2008 0.587 Uiso 1 calc R . .
C223 C -0.1838(4) 0.8603(6) 0.1496(4) 0.299(9) Uani 1 d . . .
H22D H -0.1900 0.8781 0.1226 0.448 Uiso 1 calc R . .
H22E H -0.1583 0.9013 0.1640 0.448 Uiso 1 calc R . .
H22F H -0.2246 0.8552 0.1614 0.448 Uiso 1 calc R . .
C224 C -0.1950(4) 0.7178(8) 0.1292(4) 0.316(10) Uani 1 d . . .
H22G H -0.1981 0.7337 0.1018 0.474 Uiso 1 calc R . .
H22H H -0.2364 0.7212 0.1402 0.474 Uiso 1 calc R . .
H22I H -0.1794 0.6609 0.1315 0.474 Uiso 1 calc R . .
C231 C -0.1249(4) 0.7708(4) -0.0066(2) 0.071(2) Uani 1 d . . .
C232 C -0.1952(4) 0.7515(5) -0.0180(3) 0.192(6) Uani 1 d . . .
H23A H -0.1986 0.6957 -0.0289 0.287 Uiso 1 calc R . .
H23B H -0.2108 0.7919 -0.0372 0.287 Uiso 1 calc R . .
H23C H -0.2202 0.7550 0.0052 0.287 Uiso 1 calc R . .
C233 C -0.1211(4) 0.8592(4) 0.0095(2) 0.203(6) Uani 1 d . . .
H23D H -0.1422 0.8973 -0.0088 0.304 Uiso 1 calc R . .
H23E H -0.0772 0.8754 0.0134 0.304 Uiso 1 calc R . .
H23F H -0.1416 0.8614 0.0344 0.304 Uiso 1 calc R . .
C234 C -0.0823(4) 0.7686(5) -0.0437(2) 0.129(3) Uani 1 d . . .
H23G H -0.0843 0.7133 -0.0554 0.194 Uiso 1 calc R . .
H23H H -0.0389 0.7815 -0.0358 0.194 Uiso 1 calc R . .
H23I H -0.0978 0.8097 -0.0627 0.194 Uiso 1 calc R . .
C241 C -0.1097(4) 0.4747(4) 0.0515(2) 0.074(2) Uani 1 d . . .
C242 C -0.1239(5) 0.4541(5) 0.0925(2) 0.182(5) Uani 1 d . . .
H24A H -0.0866 0.4633 0.1093 0.273 Uiso 1 calc R . .
H24B H -0.1365 0.3959 0.0941 0.273 Uiso 1 calc R . .
H24C H -0.1580 0.4895 0.1009 0.273 Uiso 1 calc R . .
C243 C -0.1677(4) 0.4578(4) 0.0247(2) 0.161(5) Uani 1 d . . .
H24D H -0.1576 0.4693 -0.0022 0.241 Uiso 1 calc R . .
H24E H -0.2021 0.4938 0.0322 0.241 Uiso 1 calc R . .
H24F H -0.1802 0.3998 0.0272 0.241 Uiso 1 calc R . .
C244 C -0.0520(4) 0.4147(4) 0.0384(2) 0.141(4) Uani 1 d . . .
H24G H -0.0433 0.4254 0.0113 0.212 Uiso 1 calc R . .
H24H H -0.0639 0.3565 0.0415 0.212 Uiso 1 calc R . .
H24I H -0.0145 0.4264 0.0548 0.212 Uiso 1 calc R . .
Mo3 Mo 0.64978(3) 0.25661(4) 0.07540(2) 0.0756(3) Uani 1 d . . .
O31 O 0.6669(2) 0.2781(2) 0.01871(13) 0.0717(15) Uani 1 d . . .
O32 O 0.6822(2) 0.3462(2) 0.09529(13) 0.1028(17) Uani 1 d . . .
O33 O 0.7481(2) 0.2016(3) 0.07302(14) 0.0734(17) Uani 1 d . . .
O34 O 0.6313(2) 0.1251(3) 0.05427(13) 0.0841(16) Uani 1 d . . .
O35 O 0.5685(2) 0.2808(3) 0.06863(14) 0.1150(18) Uani 1 d . . .
O36 O 0.6489(2) 0.1949(3) 0.12720(13) 0.0900(17) Uani 1 d . . .
C31 C 0.7107(4) 0.2560(4) -0.0056(2) 0.057(2) Uani 1 d . . .
C32 C 0.7678(3) 0.2111(4) 0.0056(2) 0.066(2) Uani 1 d . . .
H32 H 0.7960 0.1977 -0.0140 0.099 Uiso 1 calc R . .
C33 C 0.7833(3) 0.1862(4) 0.0445(3) 0.060(2) Uani 1 d . . .
C34 C 0.6294(3) 0.0563(4) 0.0727(3) 0.074(2) Uani 1 d . . .
C35 C 0.6309(3) 0.0502(4) 0.1134(2) 0.071(3) Uani 1 d . . .
H35 H 0.6250 -0.0028 0.1246 0.106 Uiso 1 calc R . .
C36 C 0.6403(3) 0.1162(5) 0.1376(3) 0.070(2) Uani 1 d . . .
C311 C 0.6948(4) 0.2804(5) -0.0480(2) 0.073(2) Uani 1 d . . .
C312 C 0.6797(3) 0.3767(4) -0.0483(2) 0.111(3) Uani 1 d . . .
H31A H 0.6692 0.3946 -0.0749 0.166 Uiso 1 calc R . .
H31B H 0.7164 0.4074 -0.0382 0.166 Uiso 1 calc R . .
H31C H 0.6442 0.3875 -0.0319 0.166 Uiso 1 calc R . .
C313 C 0.7468(4) 0.2630(5) -0.0775(2) 0.129(4) Uani 1 d . . .
H31D H 0.7561 0.2036 -0.0778 0.194 Uiso 1 calc R . .
H31E H 0.7847 0.2938 -0.0698 0.194 Uiso 1 calc R . .
H31F H 0.7321 0.2807 -0.1035 0.194 Uiso 1 calc R . .
C314 C 0.6285(3) 0.2305(4) -0.0607(2) 0.097(3) Uani 1 d . . .
H31G H 0.6366 0.1708 -0.0615 0.146 Uiso 1 calc R . .
H31H H 0.6133 0.2494 -0.0864 0.146 Uiso 1 calc R . .
H31I H 0.5969 0.2421 -0.0417 0.146 Uiso 1 calc R . .
C321 C 0.8440(4) 0.1374(4) 0.0544(2) 0.075(2) Uani 1 d . . .
C322 C 0.8872(4) 0.1859(5) 0.0819(3) 0.170(5) Uani 1 d . . .
H32A H 0.8989 0.2380 0.0697 0.255 Uiso 1 calc R . .
H32B H 0.9249 0.1532 0.0881 0.255 Uiso 1 calc R . .
H32C H 0.8656 0.1978 0.1058 0.255 Uiso 1 calc R . .
C323 C 0.8297(4) 0.0570(5) 0.0710(3) 0.237(7) Uani 1 d . . .
H32D H 0.8031 0.0255 0.0525 0.356 Uiso 1 calc R . .
H32E H 0.8076 0.0650 0.0950 0.356 Uiso 1 calc R . .
H32F H 0.8686 0.0266 0.0766 0.356 Uiso 1 calc R . .
C324 C 0.8901(4) 0.1270(6) 0.0193(3) 0.197(5) Uani 1 d . . .
H32G H 0.8995 0.1816 0.0086 0.295 Uiso 1 calc R . .
H32H H 0.8701 0.0925 -0.0009 0.295 Uiso 1 calc R . .
H32I H 0.9290 0.1007 0.0289 0.295 Uiso 1 calc R . .
C331 C 0.6159(4) -0.0203(4) 0.0463(2) 0.077(2) Uani 1 d . . .
C332 C 0.6630(4) -0.0934(4) 0.0614(2) 0.130(3) Uani 1 d . . .
H33A H 0.6563 -0.1428 0.0453 0.195 Uiso 1 calc R . .
H33B H 0.6548 -0.1069 0.0884 0.195 Uiso 1 calc R . .
H33C H 0.7064 -0.0748 0.0597 0.195 Uiso 1 calc R . .
C333 C 0.5439(3) -0.0499(4) 0.0504(2) 0.132(3) Uani 1 d . . .
H33D H 0.5357 -0.0985 0.0340 0.198 Uiso 1 calc R . .
H33E H 0.5156 -0.0049 0.0422 0.198 Uiso 1 calc R . .
H33F H 0.5370 -0.0640 0.0775 0.198 Uiso 1 calc R . .
C334 C 0.6317(4) -0.0016(4) 0.0029(2) 0.122(3) Uani 1 d . . .
H33G H 0.6238 -0.0511 -0.0129 0.183 Uiso 1 calc R . .
H33H H 0.6758 0.0143 0.0017 0.183 Uiso 1 calc R . .
H33I H 0.6052 0.0439 -0.0070 0.183 Uiso 1 calc R . .
C341 C 0.6441(4) 0.1111(4) 0.1825(2) 0.077(2) Uani 1 d . . .
C342 C 0.7048(4) 0.1597(5) 0.1990(2) 0.140(4) Uani 1 d . . .
H34A H 0.7065 0.1574 0.2274 0.210 Uiso 1 calc R . .
H34B H 0.7025 0.2176 0.1905 0.210 Uiso 1 calc R . .
H34C H 0.7424 0.1339 0.1891 0.210 Uiso 1 calc R . .
C343 C 0.5844(4) 0.1567(5) 0.1985(2) 0.120(3) Uani 1 d . . .
H34D H 0.5859 0.1542 0.2269 0.180 Uiso 1 calc R . .
H34E H 0.5463 0.1292 0.1883 0.180 Uiso 1 calc R . .
H34F H 0.5842 0.2146 0.1901 0.180 Uiso 1 calc R . .
C344 C 0.6422(4) 0.0169(4) 0.1968(2) 0.157(4) Uani 1 d . . .
H34G H 0.6437 0.0153 0.2252 0.236 Uiso 1 calc R . .
H34H H 0.6782 -0.0130 0.1872 0.236 Uiso 1 calc R . .
H34I H 0.6035 -0.0092 0.1868 0.236 Uiso 1 calc R . .
Mo4 Mo 0.58673(3) -0.24141(3) 0.16602(2) 0.0709(2) Uani 1 d . . .
O41 O 0.5729(2) -0.2181(2) 0.22261(14) 0.0722(15) Uani 1 d . . .
O42 O 0.5396(2) -0.1641(2) 0.14490(13) 0.0988(16) Uani 1 d . . .
O43 O 0.4975(2) -0.3160(3) 0.17527(14) 0.0793(16) Uani 1 d . . .
O44 O 0.6243(2) -0.3610(3) 0.18925(13) 0.0819(16) Uani 1 d . . .
O45 O 0.6644(2) -0.2019(3) 0.16760(15) 0.1127(18) Uani 1 d . . .
O46 O 0.5904(2) -0.3075(3) 0.11623(12) 0.0827(16) Uani 1 d . . .
C41 C 0.5363(3) -0.2456(4) 0.2501(2) 0.051(2) Uani 1 d . . .
C42 C 0.4855(3) -0.3018(4) 0.2434(2) 0.063(2) Uani 1 d . . .
H42 H 0.4620 -0.3177 0.2649 0.094 Uiso 1 calc R . .
C43 C 0.4676(3) -0.3362(4) 0.2056(2) 0.061(2) Uani 1 d . . .
C44 C 0.6323(3) -0.4333(4) 0.1732(3) 0.073(2) Uani 1 d . . .
C45 C 0.6233(3) -0.4439(4) 0.1325(2) 0.070(2) Uani 1 d . . .
H45 H 0.6321 -0.4974 0.1228 0.105 Uiso 1 calc R . .
C46 C 0.6032(3) -0.3854(4) 0.1052(3) 0.062(2) Uani 1 d . . .
C411 C 0.5550(4) -0.2104(5) 0.2902(2) 0.073(2) Uani 1 d . . .
C412 C 0.5441(4) -0.1096(4) 0.2884(2) 0.129(3) Uani 1 d . . .
H41A H 0.5558 -0.0852 0.3136 0.194 Uiso 1 calc R . .
H41B H 0.5000 -0.0980 0.2819 0.194 Uiso 1 calc R . .
H41C H 0.5701 -0.0857 0.2685 0.194 Uiso 1 calc R . .
C413 C 0.5124(4) -0.2476(4) 0.3233(2) 0.103(3) Uani 1 d . . .
H41D H 0.5250 -0.2230 0.3484 0.155 Uiso 1 calc R . .
H41E H 0.5178 -0.3078 0.3246 0.155 Uiso 1 calc R . .
H41F H 0.4683 -0.2346 0.3172 0.155 Uiso 1 calc R . .
C414 C 0.6282(4) -0.2257(5) 0.3011(2) 0.138(4) Uani 1 d . . .
H41G H 0.6387 -0.2014 0.3265 0.206 Uiso 1 calc R . .
H41H H 0.6536 -0.1996 0.2815 0.206 Uiso 1 calc R . .
H41I H 0.6366 -0.2853 0.3018 0.206 Uiso 1 calc R . .
C421 C 0.4089(4) -0.3966(4) 0.2000(2) 0.073(2) Uani 1 d . . .
C422 C 0.3453(3) -0.3436(5) 0.2018(3) 0.167(5) Uani 1 d . . .
H42A H 0.3445 -0.3144 0.2266 0.251 Uiso 1 calc R . .
H42B H 0.3092 -0.3809 0.1992 0.251 Uiso 1 calc R . .
H42C H 0.3434 -0.3033 0.1805 0.251 Uiso 1 calc R . .
C423 C 0.4145(4) -0.4443(5) 0.1623(2) 0.160(4) Uani 1 d . . .
H42D H 0.3784 -0.4813 0.1585 0.240 Uiso 1 calc R . .
H42E H 0.4530 -0.4770 0.1635 0.240 Uiso 1 calc R . .
H42F H 0.4155 -0.4052 0.1406 0.240 Uiso 1 calc R . .
C424 C 0.4099(4) -0.4579(4) 0.2339(2) 0.137(4) Uani 1 d . . .
H42G H 0.4072 -0.4275 0.2583 0.206 Uiso 1 calc R . .
H42H H 0.4489 -0.4897 0.2342 0.206 Uiso 1 calc R . .
H42I H 0.3742 -0.4957 0.2308 0.206 Uiso 1 calc R . .
C431 C 0.6572(5) -0.5047(4) 0.2004(3) 0.094(3) Uani 1 d . . .
C432 C 0.6144(4) -0.5817(4) 0.1929(2) 0.145(4) Uani 1 d . . .
H43A H 0.6281 -0.6269 0.2102 0.218 Uiso 1 calc R . .
H43B H 0.6171 -0.5994 0.1659 0.218 Uiso 1 calc R . .
H43C H 0.5710 -0.5671 0.1980 0.218 Uiso 1 calc R . .
C433 C 0.7267(4) -0.5272(5) 0.1900(3) 0.196(5) Uani 1 d . . .
H43D H 0.7426 -0.5714 0.2071 0.294 Uiso 1 calc R . .
H43E H 0.7533 -0.4781 0.1933 0.294 Uiso 1 calc R . .
H43F H 0.7272 -0.5459 0.1630 0.294 Uiso 1 calc R . .
C434 C 0.6525(4) -0.4806(4) 0.2435(2) 0.161(4) Uani 1 d . . .
H43G H 0.6675 -0.5266 0.2599 0.242 Uiso 1 calc R . .
H43H H 0.6088 -0.4686 0.2489 0.242 Uiso 1 calc R . .
H43I H 0.6781 -0.4314 0.2490 0.242 Uiso 1 calc R . .
C441 C 0.5962(4) -0.4002(5) 0.0619(2) 0.075(2) Uani 1 d . . .
C442 C 0.5441(5) -0.3485(6) 0.0440(2) 0.219(6) Uani 1 d . . .
H44A H 0.5495 -0.2908 0.0523 0.329 Uiso 1 calc R . .
H44B H 0.5039 -0.3693 0.0525 0.329 Uiso 1 calc R . .
H44C H 0.5451 -0.3517 0.0157 0.329 Uiso 1 calc R . .
C443 C 0.6564(5) -0.3620(8) 0.0435(3) 0.262(8) Uani 1 d . . .
H44D H 0.6598 -0.3032 0.0503 0.393 Uiso 1 calc R . .
H44E H 0.6530 -0.3677 0.0152 0.393 Uiso 1 calc R . .
H44F H 0.6937 -0.3914 0.0535 0.393 Uiso 1 calc R . .
C444 C 0.5931(7) -0.4877(6) 0.0509(2) 0.326(10) Uani 1 d . . .
H44G H 0.6284 -0.5174 0.0634 0.489 Uiso 1 calc R . .
H44H H 0.5950 -0.4927 0.0227 0.489 Uiso 1 calc R . .
H44I H 0.5538 -0.5116 0.0593 0.489 Uiso 1 calc R . .

loop_
_atom_site_aniso_label
_atom_site_aniso_U_11
_atom_site_aniso_U_22
_atom_site_aniso_U_33
_atom_site_aniso_U_23
_atom_site_aniso_U_13
_atom_site_aniso_U_12
Mo1 0.0593(5) 0.0421(4) 0.0882(6) 0.0111(4) -0.0007(5) -0.0007(4)
O11 0.066(3) 0.031(2) 0.114(4) 0.015(3) 0.017(3) -0.004(2)
O12 0.109(4) 0.062(3) 0.080(4) -0.004(3) -0.022(3) -0.013(3)
O13 0.065(4) 0.053(3) 0.109(5) -0.002(3) 0.033(3) -0.010(3)
O14 0.075(4) 0.048(3) 0.111(4) -0.018(3) -0.017(3) 0.010(3)
O15 0.072(3) 0.079(3) 0.112(4) 0.015(3) 0.028(3) -0.005(3)
O16 0.077(3) 0.041(2) 0.075(4) 0.001(2) -0.023(3) 0.006(2)
C11 0.042(5) 0.040(4) 0.080(6) -0.012(4) -0.004(5) 0.000(4)
C12 0.051(5) 0.030(4) 0.095(6) 0.011(4) 0.013(5) 0.006(4)
C13 0.046(5) 0.062(5) 0.058(6) -0.004(4) 0.008(4) -0.019(4)
C14 0.063(6) 0.059(5) 0.069(6) -0.010(5) 0.010(5) -0.017(5)
C15 0.065(6) 0.079(6) 0.077(7) -0.011(5) -0.021(5) 0.006(5)
C16 0.066(6) 0.063(5) 0.058(6) 0.022(4) 0.006(5) 0.013(4)
C111 0.076(6) 0.042(4) 0.097(7) 0.009(4) 0.029(5) 0.007(4)
C112 0.069(6) 0.042(4) 0.262(11) -0.013(5) -0.048(7) 0.010(4)
C113 0.099(7) 0.068(5) 0.266(12) 0.063(6) 0.057(7) 0.038(5)
C114 0.253(12) 0.126(8) 0.116(9) -0.031(7) 0.043(8) 0.061(7)
C121 0.066(6) 0.066(5) 0.064(6) 0.013(4) 0.024(5) -0.001(4)
C122 0.148(8) 0.098(6) 0.161(9) -0.099(6) 0.073(7) -0.064(5)
C123 0.112(7) 0.128(7) 0.114(8) 0.021(6) 0.068(6) 0.009(5)
C124 0.054(6) 0.333(13) 0.092(7) 0.092(8) 0.019(5) 0.018(6)
C131 0.110(7) 0.075(6) 0.054(6) -0.023(5) 0.010(5) -0.016(5)
C132 0.055(7) 0.63(3) 0.39(2) -0.419(19) 0.024(10) -0.063(11)
C133 0.69(3) 0.071(7) 0.142(11) 0.024(7) -0.188(14) -0.153(11)
C134 0.297(14) 0.145(8) 0.064(8) -0.012(6) -0.011(9) -0.077(8)
C141 0.096(7) 0.057(5) 0.081(7) 0.004(5) -0.009(6) 0.030(5)
C142 0.303(14) 0.117(8) 0.115(10) -0.003(7) 0.034(10) 0.067(8)
C143 0.170(9) 0.181(9) 0.158(10) -0.042(7) -0.056(8) 0.134(8)
C144 0.117(8) 0.037(5) 0.472(19) 0.010(7) -0.049(10) -0.003(5)
Mo2 0.0585(5) 0.0509(4) 0.0895(6) -0.0211(4) -0.0147(5) 0.0073(4)
O21 0.049(3) 0.062(3) 0.100(4) -0.035(3) 0.025(3) -0.018(2)
O22 0.122(4) 0.076(3) 0.099(4) -0.017(3) -0.051(4) 0.024(3)
O23 0.066(4) 0.053(3) 0.115(5) -0.010(3) 0.017(3) -0.008(3)
O24 0.087(4) 0.040(3) 0.088(4) 0.009(3) -0.023(3) 0.000(3)
O25 0.074(3) 0.095(3) 0.110(4) -0.041(3) 0.016(3) 0.011(3)
O26 0.073(4) 0.033(2) 0.102(4) -0.004(2) -0.035(3) -0.001(2)
C21 0.048(5) 0.058(5) 0.051(6) -0.007(4) -0.013(4) 0.007(4)
C22 0.066(6) 0.058(5) 0.091(6) -0.032(4) 0.011(5) -0.013(4)
C23 0.062(6) 0.070(5) 0.052(6) -0.002(4) -0.003(5) 0.000(5)
C24 0.075(6) 0.049(5) 0.059(6) 0.003(4) -0.008(5) -0.006(4)
C25 0.052(5) 0.057(4) 0.068(6) 0.009(4) -0.017(4) -0.006(4)
C26 0.075(6) 0.037(4) 0.061(6) -0.010(4) 0.007(5) -0.005(4)
C211 0.066(6) 0.041(4) 0.082(7) -0.008(4) -0.007(5) -0.021(4)
C212 0.067(6) 0.071(5) 0.311(13) 0.019(7) -0.080(7) -0.020(5)
C213 0.204(10) 0.114(7) 0.252(13) -0.115(8) 0.090(9) -0.085(7)
C214 0.334(14) 0.130(8) 0.110(9) 0.041(7) -0.043(9) -0.148(8)
C221 0.062(6) 0.075(5) 0.109(8) -0.005(5) 0.031(6) 0.006(5)
C222 0.138(11) 0.88(4) 0.165(12) 0.302(19) 0.078(10) 0.044(16)
C223 0.112(9) 0.132(9) 0.67(3) -0.017(13) 0.195(13) -0.006(7)
C224 0.088(8) 0.46(2) 0.41(2) -0.348(18) 0.102(10) -0.120(11)
C231 0.070(6) 0.069(5) 0.075(6) 0.035(5) 0.000(5) 0.011(4)
C232 0.076(7) 0.211(10) 0.283(14) 0.168(9) -0.055(8) -0.010(6)
C233 0.351(15) 0.064(6) 0.182(11) -0.024(6) -0.120(10) 0.090(7)
C234 0.130(8) 0.158(8) 0.099(8) 0.048(7) 0.015(7) 0.014(6)
C241 0.109(7) 0.038(4) 0.074(6) 0.012(4) 0.004(5) -0.008(4)
C242 0.353(15) 0.101(7) 0.094(9) 0.012(6) 0.043(9) -0.080(8)
C243 0.154(8) 0.073(5) 0.245(12) -0.001(6) -0.119(9) -0.067(5)
C244 0.165(9) 0.068(5) 0.191(10) -0.044(6) 0.019(7) -0.025(6)
Mo3 0.0974(6) 0.0520(4) 0.0799(6) 0.0102(4) 0.0360(5) 0.0139(4)
O31 0.082(4) 0.075(3) 0.060(4) 0.029(3) 0.028(3) 0.039(3)
O32 0.164(5) 0.044(3) 0.102(4) 0.000(3) 0.029(4) 0.008(3)
O33 0.094(4) 0.063(3) 0.065(4) -0.005(3) 0.016(3) 0.019(3)
O34 0.135(5) 0.058(3) 0.059(4) 0.007(3) 0.002(3) 0.002(3)
O35 0.088(4) 0.131(4) 0.129(5) 0.050(3) 0.044(3) 0.048(3)
O36 0.154(5) 0.064(3) 0.054(4) 0.007(3) 0.041(3) -0.006(3)
C31 0.065(6) 0.054(5) 0.053(6) 0.007(4) 0.005(5) -0.002(4)
C32 0.060(6) 0.069(5) 0.069(7) -0.011(4) 0.008(5) 0.006(4)
C33 0.058(6) 0.034(4) 0.087(8) 0.002(5) -0.019(6) 0.006(4)
C34 0.083(6) 0.048(5) 0.091(8) 0.020(5) -0.004(6) 0.015(4)
C35 0.123(7) 0.044(5) 0.044(6) 0.002(4) -0.011(5) -0.014(4)
C36 0.063(5) 0.071(6) 0.077(8) 0.034(6) 0.025(5) 0.008(5)
C311 0.070(6) 0.083(6) 0.066(7) -0.001(5) -0.001(5) -0.006(5)
C312 0.170(8) 0.076(6) 0.085(7) 0.014(5) -0.011(6) -0.030(5)
C313 0.112(7) 0.226(10) 0.051(6) 0.017(6) 0.019(6) 0.046(7)
C314 0.101(7) 0.100(6) 0.090(6) 0.002(5) -0.008(5) -0.009(5)
C321 0.083(7) 0.056(5) 0.084(7) -0.009(4) -0.012(5) -0.003(5)
C322 0.136(8) 0.122(7) 0.244(12) -0.061(8) -0.089(8) 0.045(6)
C323 0.072(7) 0.122(8) 0.52(2) 0.151(11) 0.023(10) 0.016(6)
C324 0.127(9) 0.300(15) 0.164(11) -0.004(10) 0.000(8) 0.121(9)
C331 0.101(7) 0.055(5) 0.075(7) -0.002(5) -0.010(6) -0.007(5)
C332 0.183(9) 0.084(6) 0.123(8) -0.033(6) 0.019(7) -0.044(6)
C333 0.110(7) 0.117(7) 0.166(9) 0.011(6) -0.023(7) -0.045(6)
C334 0.199(10) 0.091(6) 0.076(7) 0.003(5) 0.002(7) -0.023(6)
C341 0.105(7) 0.075(6) 0.054(7) 0.014(5) 0.026(6) 0.003(5)
C342 0.164(9) 0.143(7) 0.111(8) -0.008(6) -0.035(7) -0.076(7)
C343 0.134(8) 0.162(8) 0.064(6) 0.014(6) 0.016(6) 0.015(7)
C344 0.298(13) 0.091(7) 0.080(8) 0.036(5) -0.006(8) -0.012(7)
Mo4 0.0902(6) 0.0476(4) 0.0775(6) -0.0008(4) 0.0346(5) 0.0015(4)
O41 0.082(4) 0.063(3) 0.074(4) -0.019(3) 0.030(3) -0.023(3)
O42 0.147(4) 0.061(3) 0.091(4) 0.013(3) 0.038(3) 0.046(3)
O43 0.099(4) 0.089(4) 0.051(4) -0.015(3) 0.014(3) -0.035(3)
O44 0.122(4) 0.058(3) 0.064(4) -0.002(3) -0.008(3) 0.012(3)
O45 0.093(4) 0.104(4) 0.146(5) -0.022(3) 0.064(4) -0.027(3)
O46 0.140(4) 0.053(3) 0.057(4) 0.008(3) 0.030(3) 0.029(3)
C41 0.063(6) 0.049(5) 0.040(6) -0.006(4) -0.007(5) 0.010(4)
C42 0.071(5) 0.077(5) 0.041(5) -0.010(4) 0.005(4) -0.018(4)
C43 0.067(6) 0.053(4) 0.062(6) -0.002(5) 0.010(5) 0.004(4)
C44 0.084(6) 0.056(5) 0.078(7) 0.001(5) 0.003(5) 0.005(4)
C45 0.113(7) 0.038(4) 0.058(6) -0.011(4) -0.004(5) -0.004(4)
C46 0.073(6) 0.045(5) 0.068(7) 0.002(5) 0.009(5) -0.003(4)
C411 0.071(6) 0.100(6) 0.047(6) -0.014(5) 0.005(5) 0.000(5)
C412 0.222(10) 0.077(6) 0.088(7) -0.039(5) -0.011(6) -0.017(6)
C413 0.131(8) 0.127(7) 0.051(6) -0.015(5) -0.005(6) 0.007(6)
C414 0.090(7) 0.203(9) 0.115(8) -0.031(6) -0.043(6) 0.026(6)
C421 0.084(6) 0.069(5) 0.066(6) -0.028(5) 0.012(5) -0.045(5)
C422 0.065(6) 0.118(7) 0.313(14) -0.065(8) -0.047(7) 0.000(6)
C423 0.165(9) 0.204(10) 0.114(8) -0.095(8) 0.049(7) -0.075(7)
C424 0.182(9) 0.076(5) 0.152(9) 0.027(6) -0.010(7) -0.070(6)
C431 0.145(9) 0.046(5) 0.086(8) 0.011(5) -0.035(7) 0.001(5)
C432 0.252(11) 0.076(6) 0.104(8) 0.040(5) -0.044(7) 0.004(7)
C433 0.136(9) 0.194(10) 0.256(14) 0.124(9) -0.009(9) 0.102(8)
C434 0.310(14) 0.090(6) 0.080(8) 0.013(6) -0.042(8) 0.051(7)
C441 0.110(7) 0.076(5) 0.039(6) -0.012(5) 0.003(5) 0.013(5)
C442 0.267(13) 0.274(12) 0.108(9) -0.075(8) -0.100(9) 0.190(11)
C443 0.238(14) 0.45(2) 0.105(10) -0.072(11) 0.076(9) -0.171(14)
C444 0.83(3) 0.094(8) 0.046(7) -0.034(6) -0.062(12) 0.103(12)

loop_
_geom_bond_atom_site_label_1
_geom_bond_atom_site_label_2
_geom_bond_distance
_geom_bond_site_symmetry_2
_geom_bond_publ_flag
Mo1 O12 1.704(4) . ?
Mo1 O15 1.734(4) . ?
Mo1 O11 2.021(4) . ?
Mo1 O16 2.021(4) . ?
Mo1 O14 2.200(4) . ?
Mo1 O13 2.234(4) . ?
O11 C11 1.285(7) . ?
O13 C13 1.256(6) . ?
O14 C14 1.256(6) . ?
O16 C16 1.355(6) . ?
C11 C12 1.389(8) . ?
C11 C111 1.548(8) . ?
C12 C13 1.423(7) . ?
C12 H12 0.9300 . ?
C13 C121 1.575(8) . ?
C14 C15 1.382(8) . ?
C14 C131 1.572(8) . ?
C15 C16 1.382(8) . ?
C15 H15 0.9300 . ?
C16 C141 1.588(8) . ?
C111 C112 1.530(7) . ?
C111 C113 1.555(8) . ?
C111 C114 1.558(9) . ?
C112 H11A 0.9600 . ?
C112 H11B 0.9600 . ?
C112 H11C 0.9600 . ?
C113 H11D 0.9600 . ?
C113 H11E 0.9600 . ?
C113 H11F 0.9600 . ?
C114 H11G 0.9600 . ?
C114 H11H 0.9600 . ?
C114 H11I 0.9600 . ?
C121 C122 1.523(8) . ?
C121 C123 1.559(7) . ?
C121 C124 1.577(8) . ?
C122 H12A 0.9600 . ?
C122 H12B 0.9600 . ?
C122 H12C 0.9600 . ?
C123 H12D 0.9600 . ?
C123 H12E 0.9600 . ?
C123 H12F 0.9600 . ?
C124 H12G 0.9600 . ?
C124 H12H 0.9600 . ?
C124 H12I 0.9600 . ?
C131 C133 1.415(10) . ?
C131 C134 1.466(10) . ?
C131 C132 1.548(11) . ?
C132 H13A 0.9600 . ?
C132 H13B 0.9600 . ?
C132 H13C 0.9600 . ?
C133 H13D 0.9600 . ?
C133 H13E 0.9600 . ?
C133 H13F 0.9600 . ?
C134 H13G 0.9600 . ?
C134 H13H 0.9600 . ?
C134 H13I 0.9600 . ?
C141 C144 1.494(9) . ?
C141 C142 1.507(10) . ?
C141 C143 1.522(8) . ?
C142 H14A 0.9600 . ?
C142 H14B 0.9600 . ?
C142 H14C 0.9600 . ?
C143 H14D 0.9600 . ?
C143 H14E 0.9600 . ?
C143 H14F 0.9600 . ?
C144 H14G 0.9600 . ?
C144 H14H 0.9600 . ?
C144 H14I 0.9600 . ?
Mo2 O22 1.698(4) . ?
Mo2 O25 1.742(4) . ?
Mo2 O21 1.992(4) . ?
Mo2 O26 1.998(4) . ?
Mo2 O24 2.210(4) . ?
Mo2 O23 2.241(5) . ?
O21 C21 1.299(7) . ?
O23 C23 1.263(7) . ?
O24 C24 1.287(6) . ?
O26 C26 1.309(6) . ?
C21 C22 1.395(8) . ?
C21 C211 1.543(8) . ?
C22 C23 1.405(8) . ?
C22 H22 0.9300 . ?
C23 C221 1.581(9) . ?
C24 C25 1.399(7) . ?
C24 C231 1.557(8) . ?
C25 C26 1.370(7) . ?
C25 H25 0.9300 . ?
C26 C241 1.572(7) . ?
C211 C214 1.481(8) . ?
C211 C213 1.503(9) . ?
C211 C212 1.533(7) . ?
C212 H21A 0.9600 . ?
C212 H21B 0.9600 . ?
C212 H21C 0.9600 . ?
C213 H21D 0.9600 . ?
C213 H21E 0.9600 . ?
C213 H21F 0.9600 . ?
C214 H21G 0.9600 . ?
C214 H21H 0.9600 . ?
C214 H21I 0.9600 . ?
C221 C222 1.365(11) . ?
C221 C224 1.488(9) . ?
C221 C223 1.509(10) . ?
C222 H22A 0.9600 . ?
C222 H22B 0.9600 . ?
C222 H22C 0.9600 . ?
C223 H22D 0.9600 . ?
C223 H22E 0.9600 . ?
C223 H22F 0.9600 . ?
C224 H22G 0.9600 . ?
C224 H22H 0.9600 . ?
C224 H22I 0.9600 . ?
C231 C233 1.503(8) . ?
C231 C232 1.540(8) . ?
C231 C234 1.570(9) . ?
C232 H23A 0.9600 . ?
C232 H23B 0.9600 . ?
C232 H23C 0.9600 . ?
C233 H23D 0.9600 . ?
C233 H23E 0.9600 . ?
C233 H23F 0.9600 . ?
C234 H23G 0.9600 . ?
C234 H23H 0.9600 . ?
C234 H23I 0.9600 . ?
C241 C242 1.465(9) . ?
C241 C243 1.510(8) . ?
C241 C244 1.613(9) . ?
C242 H24A 0.9600 . ?
C242 H24B 0.9600 . ?
C242 H24C 0.9600 . ?
C243 H24D 0.9600 . ?
C243 H24E 0.9600 . ?
C243 H24F 0.9600 . ?
C244 H24G 0.9600 . ?
C244 H24H 0.9600 . ?
C244 H24I 0.9600 . ?
Mo3 O32 1.698(4) . ?
Mo3 O35 1.752(4) . ?
Mo3 O31 1.994(5) . ?
Mo3 O36 2.006(4) . ?
Mo3 O34 2.229(4) . ?
Mo3 O33 2.242(5) . ?
O31 C31 1.307(7) . ?
O33 C33 1.264(8) . ?
O34 C34 1.255(7) . ?
O36 C36 1.309(7) . ?
C31 C32 1.429(8) . ?
C31 C311 1.508(9) . ?
C32 C33 1.398(8) . ?
C32 H32 0.9300 . ?
C33 C321 1.514(9) . ?
C34 C35 1.380(8) . ?
C34 C331 1.526(9) . ?
C35 C36 1.337(8) . ?
C35 H35 0.9300 . ?
C36 C341 1.520(9) . ?
C311 C313 1.532(9) . ?
C311 C312 1.555(7) . ?
C311 C314 1.640(8) . ?
C312 H31A 0.9600 . ?
C312 H31B 0.9600 . ?
C312 H31C 0.9600 . ?
C313 H31D 0.9600 . ?
C313 H31E 0.9600 . ?
C313 H31F 0.9600 . ?
C314 H31G 0.9600 . ?
C314 H31H 0.9600 . ?
C314 H31I 0.9600 . ?
C321 C323 1.426(8) . ?
C321 C322 1.486(8) . ?
C321 C324 1.568(10) . ?
C322 H32A 0.9600 . ?
C322 H32B 0.9600 . ?
C322 H32C 0.9600 . ?
C323 H32D 0.9600 . ?
C323 H32E 0.9600 . ?
C323 H32F 0.9600 . ?
C324 H32G 0.9600 . ?
C324 H32H 0.9600 . ?
C324 H32I 0.9600 . ?
C331 C334 1.545(9) . ?
C331 C333 1.591(9) . ?
C331 C332 1.592(8) . ?
C332 H33A 0.9600 . ?
C332 H33B 0.9600 . ?
C332 H33C 0.9600 . ?
C333 H33D 0.9600 . ?
C333 H33E 0.9600 . ?
C333 H33F 0.9600 . ?
C334 H33G 0.9600 . ?
C334 H33H 0.9600 . ?
C334 H33I 0.9600 . ?
C341 C343 1.560(8) . ?
C341 C342 1.568(8) . ?
C341 C344 1.568(8) . ?
C342 H34A 0.9600 . ?
C342 H34B 0.9600 . ?
C342 H34C 0.9600 . ?
C343 H34D 0.9600 . ?
C343 H34E 0.9600 . ?
C343 H34F 0.9600 . ?
C344 H34G 0.9600 . ?
C344 H34H 0.9600 . ?
C344 H34I 0.9600 . ?
Mo4 O42 1.711(4) . ?
Mo4 O45 1.742(4) . ?
Mo4 O41 1.982(5) . ?
Mo4 O46 1.986(4) . ?
Mo4 O44 2.183(4) . ?
Mo4 O43 2.244(5) . ?
O41 C41 1.304(7) . ?
O43 C43 1.265(7) . ?
O44 C44 1.280(7) . ?
O46 C46 1.318(6) . ?
C41 C42 1.398(7) . ?
C41 C411 1.502(8) . ?
C42 C43 1.424(8) . ?
C42 H42 0.9300 . ?
C43 C421 1.564(8) . ?
C44 C45 1.391(8) . ?
C44 C431 1.536(9) . ?
C45 C46 1.363(7) . ?
C45 H45 0.9300 . ?
C46 C441 1.486(8) . ?
C411 C413 1.577(9) . ?
C411 C414 1.581(8) . ?
C411 C412 1.611(8) . ?
C412 H41A 0.9600 . ?
C412 H41B 0.9600 . ?
C412 H41C 0.9600 . ?
C413 H41D 0.9600 . ?
C413 H41E 0.9600 . ?
C413 H41F 0.9600 . ?
C414 H41G 0.9600 . ?
C414 H41H 0.9600 . ?
C414 H41I 0.9600 . ?
C421 C423 1.491(8) . ?
C421 C424 1.500(8) . ?
C421 C422 1.579(8) . ?
C422 H42A 0.9600 . ?
C422 H42B 0.9600 . ?
C422 H42C 0.9600 . ?
C423 H42D 0.9600 . ?
C423 H42E 0.9600 . ?
C423 H42F 0.9600 . ?
C424 H42G 0.9600 . ?
C424 H42H 0.9600 . ?
C424 H42I 0.9600 . ?
C431 C434 1.513(9) . ?
C431 C432 1.528(8) . ?
C431 C433 1.554(10) . ?
C432 H43A 0.9600 . ?
C432 H43B 0.9600 . ?
C432 H43C 0.9600 . ?
C433 H43D 0.9600 . ?
C433 H43E 0.9600 . ?
C433 H43F 0.9600 . ?
C434 H43G 0.9600 . ?
C434 H43H 0.9600 . ?
C434 H43I 0.9600 . ?
C441 C444 1.434(9) . ?
C441 C442 1.472(8) . ?
C441 C443 1.553(10) . ?
C442 H44A 0.9600 . ?
C442 H44B 0.9600 . ?
C442 H44C 0.9600 . ?
C443 H44D 0.9600 . ?
C443 H44E 0.9600 . ?
C443 H44F 0.9600 . ?
C444 H44G 0.9600 . ?
C444 H44H 0.9600 . ?
C444 H44I 0.9600 . ?
